data_7246314
loop_
_publ_author_name
'Lalji, Ram Sunil Kumar'
Prince,
'Gupta, Mohit'
'Kumar, Sandeep'
'Kumar, Amit'
'Singh, Brajendra Kumar'

_publ_section_title
;
 Rhodium-catalyzed selenylation and sulfenylation of quinoxalinones
 &#x2018;on water&#x2019;
;
_journal_issue 9
_journal_name_full 'RSC Advances'
_journal_page_first 6191
_journal_page_last 6198
_journal_paper_doi 10.1039/D2RA07400A
_journal_volume 13
_journal_year 2023
_chemical_formula_moiety 'C22 H17 F N2 O Se'
_chemical_formula_sum 'C22 H17 F N2 O Se'
_chemical_formula_weight 423.33
_space_group_crystal_system triclinic
_space_group_IT_number 2
_space_group_name_Hall '-P 1'
_space_group_name_H-M_alt 'P -1'
_atom_sites_solution_hydrogens geom
_audit_creation_method SHELXL-2018/3
_audit_update_record
;
2022-10-24 deposited with the CCDC.	2023-02-08 downloaded from the CCDC.
;
_cell_angle_alpha 99.181(5)
_cell_angle_beta 91.413(5)
_cell_angle_gamma 114.770(7)
_cell_formula_units_Z 4
_cell_length_a 9.8962(7)
_cell_length_b 10.3482(6)
_cell_length_c 21.7111(10)
_cell_measurement_reflns_used 6978
_cell_measurement_temperature 298(2)
_cell_measurement_theta_max 23.9560
_cell_measurement_theta_min 3.140
_cell_volume 1982.6(2)
_computing_structure_refinement 'SHELXL-2018/3 (Sheldrick, 2018)'
_computing_structure_solution 'SHELXT 2018/2 (Sheldrick, 2018)'
_diffrn_ambient_temperature 298(2)
_diffrn_measured_fraction_theta_full 0.997
_diffrn_measured_fraction_theta_max 0.848
_diffrn_measurement_device_type 'SuperNova, Dual, Cu at home/near, Eos'
_diffrn_measurement_method '\w scans'
_diffrn_radiation_type MoK\a
_diffrn_radiation_wavelength 0.71073
_diffrn_reflns_av_R_equivalents 0.0711
_diffrn_reflns_av_unetI/netI 0.1052
_diffrn_reflns_Laue_measured_fraction_full 0.997
_diffrn_reflns_Laue_measured_fraction_max 0.848
_diffrn_reflns_limit_h_max 12
_diffrn_reflns_limit_h_min -13
_diffrn_reflns_limit_k_max 12
_diffrn_reflns_limit_k_min -13
_diffrn_reflns_limit_l_max 27
_diffrn_reflns_limit_l_min -27
_diffrn_reflns_number 20772
_diffrn_reflns_point_group_measured_fraction_full 0.997
_diffrn_reflns_point_group_measured_fraction_max 0.848
_diffrn_reflns_theta_full 25.242
_diffrn_reflns_theta_max 29.225
_diffrn_reflns_theta_min 3.120
_diffrn_source 'micro-focus sealed X-ray tube'
_exptl_absorpt_coefficient_mu 1.916
_exptl_absorpt_correction_type none
_exptl_crystal_colour PALE-YELLOW
_exptl_crystal_density_diffrn 1.418
_exptl_crystal_description BLOCK
_exptl_crystal_F_000 856
_exptl_crystal_size_max 0.210
_exptl_crystal_size_mid 0.190
_exptl_crystal_size_min 0.180
_refine_diff_density_max 0.558
_refine_diff_density_min -0.605
_refine_diff_density_rms 0.070
_refine_ls_extinction_method none
_refine_ls_goodness_of_fit_ref 1.017
_refine_ls_hydrogen_treatment constr
_refine_ls_matrix_type full
_refine_ls_number_parameters 489
_refine_ls_number_reflns 9130
_refine_ls_number_restraints 0
_refine_ls_restrained_S_all 1.017
_refine_ls_R_factor_all 0.1233
_refine_ls_R_factor_gt 0.0539
_refine_ls_shift/su_max 0.001
_refine_ls_shift/su_mean 0.000
_refine_ls_structure_factor_coef Fsqd
_refine_ls_weighting_details 'w=1/[\s^2^(Fo^2^)+(0.0306P)^2^] where P=(Fo^2^+2Fc^2^)/3'
_refine_ls_weighting_scheme calc
_refine_ls_wR_factor_gt 0.0935
_refine_ls_wR_factor_ref 0.1266
_reflns_Friedel_coverage 0.000
_reflns_number_gt 4826
_reflns_number_total 9130
_reflns_threshold_expression 'I > 2\s(I)'
_cod_data_source_file d2ra07400a2.cif
_cod_data_source_block Compound_3c
_cod_depositor_comments
;
The following automatic conversions were performed:

data item '_exptl_absorpt_correction_type' value 'NONE' was changed
to 'none' in accordance with the
/home/data/users/saulius/crontab/automatic-downloads/rss-feeds/RSC/lib/dictionaries/cif_core.dic
dictionary named 'cif_core.dic' version 2.4.2 last updated on
2011-04-26.

Automatic conversion script
Id: cif_fix_values 7556 2019-12-06 15:28:31Z antanas 
;
_cod_database_code 7246314
_shelx_shelxl_version_number 2018/3
_shelx_space_group_comment
;
The symmetry employed for this shelxl refinement is uniquely defined
by the following loop, which should always be used as a source of
symmetry information in preference to the above space-group names.
They are only intended as comments.
;
_shelx_estimated_absorpt_t_min 0.689
_shelx_estimated_absorpt_t_max 0.724

loop_
_space_group_symop_operation_xyz
'x, y, z'
'-x, -y, -z'

loop_
_atom_site_label
_atom_site_type_symbol
_atom_site_fract_x
_atom_site_fract_y
_atom_site_fract_z
_atom_site_U_iso_or_equiv
_atom_site_adp_type
_atom_site_occupancy
_atom_site_site_symmetry_order
_atom_site_calc_flag
_atom_site_refinement_flags_posn
_atom_site_refinement_flags_adp
_atom_site_refinement_flags_occupancy
_atom_site_disorder_assembly
_atom_site_disorder_group
Se1 Se 0.46231(5) 0.11600(4) 0.25267(2) 0.05692(15) Uani 1 1 d . . . . .
Se2 Se 0.22647(5) 1.06781(4) 0.67351(2) 0.05818(16) Uani 1 1 d . . . . .
N1 N 0.1018(4) 0.7749(3) 0.59515(15) 0.0484(8) Uani 1 1 d . . . . .
F2 F 0.2607(4) 0.1460(3) 0.51540(13) 0.1030(11) Uani 1 1 d . . . . .
O1 O 0.1678(4) 0.5492(3) 0.69081(15) 0.0772(10) Uani 1 1 d . . . . .
N3 N 0.4794(4) 0.0642(3) 0.12207(15) 0.0551(9) Uani 1 1 d . . . . .
F1 F 0.6038(4) 1.5886(3) 0.87545(14) 0.1285(13) Uani 1 1 d . . . . .
N2 N 0.1924(4) 0.5483(3) 0.58563(18) 0.0602(10) Uani 1 1 d . . . . .
N4 N 0.3561(5) 0.1152(4) 0.01524(15) 0.0603(10) Uani 1 1 d . . . . .
O2 O 0.1217(4) -0.0274(4) 0.04050(14) 0.0866(10) Uani 1 1 d . . . . .
C16 C 0.1088(4) 0.9289(4) 0.72428(17) 0.0485(10) Uani 1 1 d . . . . .
C11 C 0.0652(4) 0.7780(4) 0.70466(17) 0.0437(9) Uani 1 1 d . . . . .
C10 C 0.1079(4) 0.7189(4) 0.64428(18) 0.0464(10) Uani 1 1 d . . . . .
C17 C 0.3392(5) 1.2305(4) 0.74122(18) 0.0508(10) Uani 1 1 d . . . . .
C27 C 0.5704(5) 0.1572(4) 0.0849(2) 0.0531(11) Uani 1 1 d . . . . .
C5 C 0.1432(5) 0.7220(4) 0.53837(19) 0.0537(11) Uani 1 1 d . . . . .
C32 C 0.3349(5) 0.0025(4) 0.10782(18) 0.0512(11) Uani 1 1 d . . . . .
C39 C 0.3985(5) 0.1283(4) 0.33662(19) 0.0537(11) Uani 1 1 d . . . . .
C33 C 0.2424(5) -0.0940(4) 0.14920(18) 0.0489(10) Uani 1 1 d . . . . .
C44 C 0.4790(5) 0.1105(4) 0.3859(2) 0.0588(12) Uani 1 1 d . . . . .
H44 H 0.561816 0.091754 0.378502 0.071 Uiso 1 1 calc R U . . .
C31 C 0.2602(6) 0.0259(5) 0.0521(2) 0.0600(12) Uani 1 1 d . . . . .
C37 C 0.2090(5) -0.1608(4) 0.2526(2) 0.0613(12) Uani 1 1 d . . . . .
H37 H 0.241503 -0.142074 0.294995 0.074 Uiso 1 1 calc R U . . .
C38 C 0.2900(5) -0.0621(4) 0.21509(19) 0.0505(11) Uani 1 1 d . . . . .
C15 C 0.0630(5) 0.9780(5) 0.78050(19) 0.0583(12) Uani 1 1 d . . . . .
H15 H 0.091863 1.076689 0.793552 0.070 Uiso 1 1 calc R U . . .
C9 C 0.1585(5) 0.6000(4) 0.6435(2) 0.0560(12) Uani 1 1 d . . . . .
C12 C -0.0231(5) 0.6829(5) 0.7423(2) 0.0621(12) Uani 1 1 d . . . . .
H12 H -0.051234 0.584052 0.730175 0.074 Uiso 1 1 calc R U . . .
C28 C 0.5118(5) 0.1852(4) 0.0312(2) 0.0566(11) Uani 1 1 d . . . . .
C6 C 0.1885(5) 0.6093(4) 0.5325(2) 0.0590(12) Uani 1 1 d . . . . .
C34 C 0.1110(5) -0.2208(4) 0.1260(2) 0.0641(13) Uani 1 1 d . . . . .
H34 H 0.076838 -0.241370 0.083730 0.077 Uiso 1 1 calc R U . . .
C4 C 0.1358(5) 0.7861(5) 0.4863(2) 0.0704(14) Uani 1 1 d . . . . .
H4 H 0.105041 0.860281 0.490638 0.085 Uiso 1 1 calc R U . . .
C42 C 0.3081(6) 0.1429(4) 0.4561(2) 0.0678(14) Uani 1 1 d . . . . .
C43 C 0.4341(6) 0.1212(4) 0.4463(2) 0.0657(13) Uani 1 1 d . . . . .
H43 H 0.489333 0.113569 0.479642 0.079 Uiso 1 1 calc R U . . .
C40 C 0.2709(5) 0.1530(4) 0.3480(2) 0.0661(13) Uani 1 1 d . . . . .
H40 H 0.217567 0.164940 0.315164 0.079 Uiso 1 1 calc R U . . .
C36 C 0.0817(6) -0.2856(5) 0.2283(2) 0.0727(14) Uani 1 1 d . . . . .
H36 H 0.029768 -0.349371 0.254236 0.087 Uiso 1 1 calc R U . . .
C14 C -0.0244(5) 0.8819(5) 0.8169(2) 0.0660(13) Uani 1 1 d . . . . .
H14 H -0.052926 0.916302 0.854143 0.079 Uiso 1 1 calc R U . . .
C26 C 0.7258(6) 0.2237(5) 0.1025(2) 0.0674(13) Uani 1 1 d . . . . .
H26 H 0.763927 0.204347 0.137689 0.081 Uiso 1 1 calc R U . . .
C35 C 0.0314(6) -0.3155(4) 0.1643(3) 0.0751(15) Uani 1 1 d . . . . .
H35 H -0.054858 -0.398228 0.147741 0.090 Uiso 1 1 calc R U . . .
C18 C 0.3122(6) 1.3528(4) 0.7504(2) 0.0714(14) Uani 1 1 d . . . . .
H18 H 0.234235 1.354235 0.726201 0.086 Uiso 1 1 calc R U . . .
C29 C 0.2857(6) 0.1357(5) -0.0422(2) 0.0792(15) Uani 1 1 d . . . . .
H29A H 0.190587 0.052525 -0.055747 0.095 Uiso 1 1 calc R U . . .
H29B H 0.349849 0.140913 -0.075653 0.095 Uiso 1 1 calc R U . . .
C7 C 0.2392(5) 0.4273(4) 0.5827(2) 0.0745(15) Uani 1 1 d . . . . .
H7A H 0.208081 0.367353 0.541175 0.089 Uiso 1 1 calc R U . . .
H7B H 0.188455 0.367463 0.612597 0.089 Uiso 1 1 calc R U . . .
C20 C 0.5152(6) 1.4698(5) 0.8306(2) 0.0772(16) Uani 1 1 d . . . . .
C41 C 0.2236(6) 0.1597(5) 0.4081(3) 0.0751(14) Uani 1 1 d . . . . .
H41 H 0.138829 0.174837 0.415805 0.090 Uiso 1 1 calc R U . . .
C13 C -0.0696(5) 0.7330(5) 0.7973(2) 0.0699(13) Uani 1 1 d . . . . .
H13 H -0.130453 0.667859 0.820870 0.084 Uiso 1 1 calc R U . . .
C22 C 0.4566(6) 1.2307(5) 0.7774(2) 0.0795(15) Uani 1 1 d . . . . .
H22 H 0.476452 1.149572 0.771391 0.095 Uiso 1 1 calc R U . . .
C23 C 0.6103(7) 0.2827(5) -0.0032(2) 0.0756(15) Uani 1 1 d . . . . .
H23 H 0.573198 0.304228 -0.038082 0.091 Uiso 1 1 calc R U . . .
C25 C 0.8219(6) 0.3172(5) 0.0678(3) 0.0799(16) Uani 1 1 d . . . . .
H25 H 0.924518 0.360138 0.079300 0.096 Uiso 1 1 calc R U . . .
C24 C 0.7640(7) 0.3472(5) 0.0151(3) 0.0843(17) Uani 1 1 d . . . . .
H24 H 0.828737 0.410878 -0.008056 0.101 Uiso 1 1 calc R U . . .
C3 C 0.1739(6) 0.7391(6) 0.4287(2) 0.0943(19) Uani 1 1 d . . . . .
H3 H 0.168414 0.780395 0.394272 0.113 Uiso 1 1 calc R U . . .
C8 C 0.4087(6) 0.4814(5) 0.5970(3) 0.0964(19) Uani 1 1 d . . . . .
H8A H 0.459747 0.541450 0.567818 0.145 Uiso 1 1 calc R U . . .
H8B H 0.432874 0.399978 0.593245 0.145 Uiso 1 1 calc R U . . .
H8C H 0.439507 0.536574 0.638924 0.145 Uiso 1 1 calc R U . . .
C1 C 0.2295(6) 0.5635(5) 0.4736(3) 0.0825(17) Uani 1 1 d . . . . .
H1 H 0.261763 0.490312 0.468846 0.099 Uiso 1 1 calc R U . . .
C21 C 0.5458(6) 1.3519(6) 0.8229(2) 0.0844(16) Uani 1 1 d . . . . .
H21 H 0.624278 1.351865 0.847318 0.101 Uiso 1 1 calc R U . . .
C19 C 0.4009(7) 1.4741(5) 0.7958(3) 0.0878(17) Uani 1 1 d . . . . .
H19 H 0.382389 1.555974 0.802099 0.105 Uiso 1 1 calc R U . . .
C30 C 0.2603(7) 0.2729(6) -0.0305(2) 0.1020(19) Uani 1 1 d . . . . .
H30A H 0.192963 0.266215 0.001196 0.153 Uiso 1 1 calc R U . . .
H30B H 0.217991 0.283247 -0.068626 0.153 Uiso 1 1 calc R U . . .
H30C H 0.354099 0.355536 -0.016674 0.153 Uiso 1 1 calc R U . . .
C2 C 0.2213(7) 0.6274(7) 0.4237(3) 0.101(2) Uani 1 1 d . . . . .
H2 H 0.247958 0.595908 0.385364 0.121 Uiso 1 1 calc R U . . .

loop_
_atom_site_aniso_label
_atom_site_aniso_U_11
_atom_site_aniso_U_22
_atom_site_aniso_U_33
_atom_site_aniso_U_23
_atom_site_aniso_U_13
_atom_site_aniso_U_12
Se1 0.0563(3) 0.0511(3) 0.0556(3) 0.00553(19) -0.0009(2) 0.0176(2)
Se2 0.0700(4) 0.0451(2) 0.0574(3) 0.00784(19) 0.0077(2) 0.0233(2)
N1 0.048(2) 0.0404(17) 0.051(2) 0.0054(15) 0.0032(16) 0.0158(16)
F2 0.154(3) 0.0808(19) 0.075(2) 0.0034(15) 0.0463(19) 0.053(2)
O1 0.099(3) 0.068(2) 0.090(2) 0.0246(18) 0.019(2) 0.056(2)
N3 0.048(3) 0.057(2) 0.058(2) 0.0029(17) 0.0000(18) 0.0236(18)
F1 0.108(3) 0.104(2) 0.107(2) -0.0439(19) 0.009(2) 0.004(2)
N2 0.053(3) 0.0421(19) 0.081(3) -0.0052(18) 0.015(2) 0.0213(17)
N4 0.071(3) 0.069(2) 0.045(2) 0.0053(17) 0.0021(19) 0.035(2)
O2 0.059(3) 0.122(3) 0.083(2) 0.027(2) -0.0019(19) 0.040(2)
C16 0.048(3) 0.055(2) 0.051(3) 0.0048(19) 0.0046(19) 0.032(2)
C11 0.041(3) 0.043(2) 0.049(2) 0.0073(17) 0.0036(18) 0.0206(18)
C10 0.042(3) 0.037(2) 0.057(3) 0.0038(18) 0.0061(19) 0.0163(18)
C17 0.057(3) 0.046(2) 0.057(3) 0.0080(18) 0.011(2) 0.029(2)
C27 0.051(3) 0.050(2) 0.054(3) 0.000(2) 0.005(2) 0.021(2)
C5 0.044(3) 0.044(2) 0.054(3) -0.001(2) 0.007(2) 0.0041(19)
C32 0.059(3) 0.052(2) 0.045(3) 0.0013(19) 0.009(2) 0.029(2)
C39 0.058(3) 0.047(2) 0.053(3) 0.0019(19) 0.000(2) 0.021(2)
C33 0.047(3) 0.047(2) 0.053(3) -0.0011(19) 0.002(2) 0.025(2)
C44 0.054(3) 0.056(2) 0.063(3) 0.003(2) -0.003(2) 0.023(2)
C31 0.062(4) 0.068(3) 0.051(3) 0.004(2) 0.004(2) 0.032(3)
C37 0.076(4) 0.049(2) 0.062(3) 0.010(2) 0.007(2) 0.030(2)
C38 0.051(3) 0.036(2) 0.063(3) 0.0083(18) 0.005(2) 0.0183(19)
C15 0.052(3) 0.060(3) 0.067(3) 0.005(2) 0.010(2) 0.030(2)
C9 0.051(3) 0.036(2) 0.079(3) 0.007(2) 0.010(2) 0.018(2)
C12 0.059(3) 0.057(3) 0.076(3) 0.016(2) 0.018(2) 0.028(2)
C28 0.060(3) 0.054(3) 0.054(3) -0.001(2) 0.008(2) 0.026(2)
C6 0.045(3) 0.047(2) 0.069(3) -0.008(2) 0.010(2) 0.011(2)
C34 0.065(3) 0.052(3) 0.062(3) -0.007(2) 0.000(2) 0.019(2)
C4 0.075(4) 0.062(3) 0.056(3) 0.010(2) 0.002(3) 0.012(3)
C42 0.088(4) 0.047(2) 0.058(3) -0.004(2) 0.021(3) 0.023(3)
C43 0.087(4) 0.048(2) 0.053(3) 0.000(2) -0.010(3) 0.025(3)
C40 0.063(4) 0.070(3) 0.069(3) 0.000(2) -0.010(3) 0.037(3)
C36 0.078(4) 0.049(3) 0.091(4) 0.021(2) 0.022(3) 0.024(3)
C14 0.062(3) 0.084(3) 0.059(3) 0.008(2) 0.012(2) 0.039(3)
C26 0.052(3) 0.065(3) 0.076(3) 0.005(2) 0.003(3) 0.019(2)
C35 0.068(4) 0.041(2) 0.096(4) -0.005(2) 0.010(3) 0.010(2)
C18 0.075(4) 0.053(3) 0.088(4) 0.003(2) -0.007(3) 0.034(3)
C29 0.092(4) 0.082(3) 0.059(3) 0.013(3) -0.010(3) 0.034(3)
C7 0.066(4) 0.042(2) 0.113(4) -0.002(2) 0.020(3) 0.026(2)
C20 0.072(4) 0.059(3) 0.070(4) -0.011(3) 0.017(3) 0.006(3)
C41 0.070(4) 0.070(3) 0.086(4) -0.002(3) 0.008(3) 0.036(3)
C13 0.063(4) 0.080(3) 0.075(3) 0.031(3) 0.023(3) 0.032(3)
C22 0.082(4) 0.069(3) 0.094(4) -0.003(3) -0.009(3) 0.046(3)
C23 0.086(5) 0.074(3) 0.066(3) 0.013(3) 0.020(3) 0.032(3)
C25 0.063(4) 0.070(3) 0.092(4) -0.008(3) 0.010(3) 0.022(3)
C24 0.083(5) 0.066(3) 0.094(4) 0.009(3) 0.039(3) 0.023(3)
C3 0.085(5) 0.103(4) 0.058(4) 0.007(3) 0.008(3) 0.008(4)
C8 0.064(4) 0.065(3) 0.160(5) -0.001(3) 0.014(4) 0.036(3)
C1 0.069(4) 0.063(3) 0.087(4) -0.023(3) 0.018(3) 0.014(3)
C21 0.077(4) 0.093(4) 0.074(4) -0.001(3) -0.009(3) 0.036(3)
C19 0.092(5) 0.053(3) 0.114(5) -0.004(3) 0.014(4) 0.034(3)
C30 0.107(5) 0.101(4) 0.105(4) 0.030(3) -0.012(4) 0.049(4)
C2 0.081(5) 0.105(5) 0.066(4) -0.022(3) 0.019(3) 0.003(4)

loop_
_atom_type_symbol
_atom_type_description
_atom_type_scat_dispersion_real
_atom_type_scat_dispersion_imag
_atom_type_scat_source
C C 0.0033 0.0016 'International Tables Vol C Tables 4.2.6.8 and 6.1.1.4'
H H 0.0000 0.0000 'International Tables Vol C Tables 4.2.6.8 and 6.1.1.4'
F F 0.0171 0.0103 'International Tables Vol C Tables 4.2.6.8 and 6.1.1.4'
N N 0.0061 0.0033 'International Tables Vol C Tables 4.2.6.8 and 6.1.1.4'
O O 0.0106 0.0060 'International Tables Vol C Tables 4.2.6.8 and 6.1.1.4'
Se Se -0.0929 2.2259 'International Tables Vol C Tables 4.2.6.8 and 6.1.1.4'

loop_
_geom_angle_atom_site_label_1
_geom_angle_atom_site_label_2
_geom_angle_atom_site_label_3
_geom_angle
_geom_angle_site_symmetry_1
_geom_angle_site_symmetry_3
_geom_angle_publ_flag
C39 Se1 C38 96.45(17) . . ?
C17 Se2 C16 98.38(16) . . ?
C10 N1 C5 118.9(3) . . ?
C32 N3 C27 119.3(4) . . ?
C9 N2 C6 122.0(3) . . ?
C9 N2 C7 116.9(4) . . ?
C6 N2 C7 121.1(3) . . ?
C31 N4 C28 122.0(4) . . ?
C31 N4 C29 116.9(4) . . ?
C28 N4 C29 121.1(4) . . ?
C15 C16 C11 119.2(4) . . ?
C15 C16 Se2 119.6(3) . . ?
C11 C16 Se2 121.1(3) . . ?
C12 C11 C16 118.5(3) . . ?
C12 C11 C10 119.9(3) . . ?
C16 C11 C10 121.6(3) . . ?
N1 C10 C11 118.2(3) . . ?
N1 C10 C9 123.1(4) . . ?
C11 C10 C9 118.7(3) . . ?
C18 C17 C22 118.9(4) . . ?
C18 C17 Se2 120.7(3) . . ?
C22 C17 Se2 120.2(3) . . ?
N3 C27 C26 117.6(4) . . ?
N3 C27 C28 122.3(4) . . ?
C26 C27 C28 120.1(4) . . ?
C6 C5 N1 122.3(4) . . ?
C6 C5 C4 120.5(4) . . ?
N1 C5 C4 117.2(4) . . ?
N3 C32 C33 117.5(4) . . ?
N3 C32 C31 122.8(4) . . ?
C33 C32 C31 119.7(4) . . ?
C44 C39 C40 119.8(4) . . ?
C44 C39 Se1 119.6(3) . . ?
C40 C39 Se1 120.6(3) . . ?
C34 C33 C38 117.9(4) . . ?
C34 C33 C32 122.5(4) . . ?
C38 C33 C32 119.6(3) . . ?
C43 C44 C39 119.5(4) . . ?
O2 C31 N4 121.8(4) . . ?
O2 C31 C32 122.6(5) . . ?
N4 C31 C32 115.6(4) . . ?
C36 C37 C38 121.8(4) . . ?
C37 C38 C33 118.9(4) . . ?
C37 C38 Se1 120.0(3) . . ?
C33 C38 Se1 121.1(3) . . ?
C14 C15 C16 121.2(4) . . ?
O1 C9 N2 121.6(4) . . ?
O1 C9 C10 123.0(4) . . ?
N2 C9 C10 115.4(4) . . ?
C13 C12 C11 121.6(4) . . ?
N4 C28 C23 123.1(5) . . ?
N4 C28 C27 117.9(4) . . ?
C23 C28 C27 119.0(5) . . ?
C5 C6 N2 118.2(4) . . ?
C5 C6 C1 118.5(5) . . ?
N2 C6 C1 123.2(4) . . ?
C35 C34 C33 122.1(4) . . ?
C3 C4 C5 120.5(5) . . ?
C43 C42 F2 119.1(5) . . ?
C43 C42 C41 122.6(5) . . ?
F2 C42 C41 118.3(5) . . ?
C42 C43 C44 119.7(4) . . ?
C41 C40 C39 120.7(4) . . ?
C37 C36 C35 119.7(4) . . ?
C15 C14 C13 119.8(4) . . ?
C25 C26 C27 120.4(5) . . ?
C34 C35 C36 119.5(4) . . ?
C17 C18 C19 120.7(5) . . ?
N4 C29 C30 112.3(3) . . ?
N2 C7 C8 112.9(3) . . ?
C21 C20 C19 122.5(4) . . ?
C21 C20 F1 118.2(6) . . ?
C19 C20 F1 119.3(5) . . ?
C40 C41 C42 117.7(5) . . ?
C12 C13 C14 119.7(4) . . ?
C17 C22 C21 120.6(4) . . ?
C24 C23 C28 119.8(5) . . ?
C26 C25 C24 119.6(5) . . ?
C23 C24 C25 121.0(5) . . ?
C4 C3 C2 118.4(5) . . ?
C2 C1 C6 119.9(5) . . ?
C20 C21 C22 118.6(5) . . ?
C20 C19 C18 118.6(4) . . ?
C1 C2 C3 122.1(5) . . ?

loop_
_geom_bond_atom_site_label_1
_geom_bond_atom_site_label_2
_geom_bond_distance
_geom_bond_site_symmetry_2
_geom_bond_publ_flag
Se1 C39 1.946(4) . ?
Se1 C38 1.947(4) . ?
Se2 C17 1.948(4) . ?
Se2 C16 1.951(4) . ?
N1 C10 1.304(5) . ?
N1 C5 1.409(5) . ?
F2 C42 1.381(5) . ?
O1 C9 1.245(5) . ?
N3 C32 1.303(5) . ?
N3 C27 1.396(5) . ?
F1 C20 1.379(5) . ?
N2 C9 1.391(5) . ?
N2 C6 1.407(5) . ?
N2 C7 1.499(5) . ?
N4 C31 1.390(5) . ?
N4 C28 1.406(5) . ?
N4 C29 1.500(5) . ?
O2 C31 1.245(5) . ?
C16 C15 1.405(5) . ?
C16 C11 1.422(5) . ?
C11 C12 1.404(5) . ?
C11 C10 1.503(5) . ?
C10 C9 1.508(5) . ?
C17 C18 1.384(5) . ?
C17 C22 1.385(6) . ?
C27 C26 1.409(6) . ?
C27 C28 1.413(6) . ?
C5 C6 1.403(6) . ?
C5 C4 1.415(6) . ?
C32 C33 1.484(5) . ?
C32 C31 1.506(6) . ?
C39 C44 1.399(5) . ?
C39 C40 1.410(6) . ?
C33 C34 1.412(5) . ?
C33 C38 1.436(5) . ?
C44 C43 1.397(6) . ?
C37 C36 1.386(6) . ?
C37 C38 1.400(5) . ?
C15 C14 1.387(6) . ?
C12 C13 1.391(5) . ?
C28 C23 1.407(6) . ?
C6 C1 1.421(6) . ?
C34 C35 1.384(6) . ?
C4 C3 1.387(6) . ?
C42 C43 1.373(7) . ?
C42 C41 1.398(6) . ?
C40 C41 1.398(6) . ?
C36 C35 1.405(6) . ?
C14 C13 1.400(6) . ?
C26 C25 1.380(6) . ?
C18 C19 1.398(6) . ?
C29 C30 1.526(6) . ?
C7 C8 1.535(6) . ?
C20 C21 1.362(7) . ?
C20 C19 1.365(7) . ?
C22 C21 1.400(6) . ?
C23 C24 1.397(7) . ?
C25 C24 1.401(7) . ?
C3 C2 1.409(8) . ?
C1 C2 1.374(7) . ?
